data_1540686
loop_
_publ_author_name
'Vallejo, Julia'
'Fortea-P\'erez, Francisco R.'
'Pardo, Emilio'
'Benmansour, Samia'
'Castro, Isabel'
'Krzystek, J.'
'Armentano, Donatella'
'Cano, Joan'

_publ_section_title
;
 Guest-dependent single-ion magnet behaviour in a cobalt(ii)
 metal--organic framework
;
_journal_issue 3
_journal_name_full 'Chem. Sci.'
_journal_page_first 2286
_journal_paper_doi 10.1039/C5SC04461H
_journal_volume 7
_journal_year 2016
_chemical_formula_sum 'C74 H64 Co N14 S2'
_chemical_formula_weight 1272.44
_chemical_name_systematic
;
 ?
;
_space_group_crystal_system triclinic
_space_group_IT_number 2
_space_group_name_Hall '-P 1'
_space_group_name_H-M_alt 'P -1'
_symmetry_space_group_name_Hall '-P 1'
_symmetry_space_group_name_H-M 'P -1'
_atom_sites_solution_hydrogens geom
_audit_creation_method SHELXL-2013
_audit_update_record
;
2015-07-30 deposited with the CCDC.
2015-12-10 downloaded from the CCDC.
;
_cell_angle_alpha 94.50(2)
_cell_angle_beta 94.78(2)
_cell_angle_gamma 111.12(2)
_cell_formula_units_Z 1
_cell_length_a 11.653(4)
_cell_length_b 13.567(6)
_cell_length_c 13.662(6)
_cell_measurement_reflns_used 2749
_cell_measurement_temperature 100(2)
_cell_measurement_theta_max 19.14
_cell_measurement_theta_min 2.33
_cell_volume 1994.1(15)
_computing_cell_refinement 'Bruker SAINT'
_computing_data_collection 'Bruker APEX2'
_computing_data_reduction 'Bruker SAINT'
_computing_molecular_graphics CrystalMaker
_computing_publication_material 'Bruker SHELXTL'
_computing_structure_refinement 'SHELXL-2013 (Sheldrick, 2013)'
_computing_structure_solution 'SHELXS-97 (Sheldrick, 2008)'
_diffrn_ambient_temperature 100(2)
_diffrn_measured_fraction_theta_full 0.563
_diffrn_measured_fraction_theta_max 0.966
_diffrn_measurement_device_type 'Bruker APEX-II CCD'
_diffrn_measurement_method '\w scans'
_diffrn_radiation_source 'fine-focus sealed tube'
_diffrn_radiation_type MoK\a
_diffrn_radiation_wavelength 0.71073
_diffrn_reflns_av_R_equivalents 0.0883
_diffrn_reflns_av_unetI/netI 0.1435
_diffrn_reflns_laue_measured_fraction_full 0.563
_diffrn_reflns_laue_measured_fraction_max 0.966
_diffrn_reflns_limit_h_max 11
_diffrn_reflns_limit_h_min -11
_diffrn_reflns_limit_k_max 13
_diffrn_reflns_limit_k_min -13
_diffrn_reflns_limit_l_max 13
_diffrn_reflns_limit_l_min -13
_diffrn_reflns_number 11175
_diffrn_reflns_point_group_measured_fraction_full 0.563
_diffrn_reflns_point_group_measured_fraction_max 0.966
_diffrn_reflns_theta_full 25.242
_diffrn_reflns_theta_max 20.846
_diffrn_reflns_theta_min 1.620
_exptl_absorpt_coefficient_mu 0.313
_exptl_absorpt_correction_T_max 0.823
_exptl_absorpt_correction_T_min 0.789
_exptl_absorpt_correction_type multi-scan
_exptl_absorpt_process_details sadabs
_exptl_crystal_colour ORANGE/BROWN
_exptl_crystal_density_diffrn 1.060
_exptl_crystal_description CUBIC
_exptl_crystal_F_000 665
_exptl_crystal_preparation 'Magnetic properties'
_exptl_crystal_recrystallization_method 'SC to SC after immersing crystals in a solution of pyrrole'
_exptl_crystal_size_max 0.16
_exptl_crystal_size_mid 0.14
_exptl_crystal_size_min 0.10
_platon_squeeze_details
;
;
_refine_diff_density_max 2.124
_refine_diff_density_min -0.775
_refine_diff_density_rms 0.166
_refine_ls_extinction_method none
_refine_ls_goodness_of_fit_ref 1.884
_refine_ls_hydrogen_treatment constr
_refine_ls_matrix_type full
_refine_ls_number_parameters 143
_refine_ls_number_reflns 4058
_refine_ls_number_restraints 9
_refine_ls_restrained_S_all 1.886
_refine_ls_R_factor_all 0.2098
_refine_ls_R_factor_gt 0.1702
_refine_ls_shift/su_max 4.237
_refine_ls_shift/su_mean 0.030
_refine_ls_structure_factor_coef Fsqd
_refine_ls_weighting_details 'w=1/[\s^2^(Fo^2^)+(0.1000P)^2^] where P=(Fo^2^+2Fc^2^)/3'
_refine_ls_weighting_scheme calc
_refine_ls_wR_factor_gt 0.3830
_refine_ls_wR_factor_ref 0.4078
_reflns_Friedel_coverage 0.000
_reflns_number_gt 2223
_reflns_number_total 4058
_reflns_threshold_expression 'I > 2\s(I)'
_cod_data_source_file c5sc04461h2.cif
_cod_data_source_block 1@PYR_SQ
_cod_depositor_comments
;
The following automatic conversions were performed:

'_exptl_absorpt_correction_type' value 'MULTI-SCAN' changed to
'multi-scan' according to
/usr/data/users/saulius/crontab/automatic-downloads/rss-feeds/RSC/lib/dictionaries/cif_core.dic
dictionary named 'cif_core.dic' version 2.4.2 from 2011-04-26.

Automatic conversion script
Id: cif_fix_values 4268 2015-11-12 08:31:59Z antanas 

 Adding full bibliography for 1540680--1540686.cif.
;
_cod_original_cell_volume 1994.0(14)
_cod_database_code 1540686
_shelx_space_group_comment
;
The symmetry employed for this shelxl refinement is uniquely defined
by the following loop, which should always be used as a source of
symmetry information in preference to the above space-group names.
They are only intended as comments.
;
_shelxl_version_number 2013-4

loop_
_space_group_symop_operation_xyz
'x, y, z'
'-x, -y, -z'

loop_
_atom_site_label
_atom_site_type_symbol
_atom_site_fract_x
_atom_site_fract_y
_atom_site_fract_z
_atom_site_U_iso_or_equiv
_atom_site_adp_type
_atom_site_occupancy
_atom_site_site_symmetry_order
_atom_site_calc_flag
_atom_site_refinement_flags_posn
_atom_site_refinement_flags_adp
_atom_site_refinement_flags_occupancy
Co1 Co 0.5000 0.5000 0.5000 0.0313(9) Uani 1 2 d S . P
N1 N 0.6145(9) 0.5935(8) 0.6187(8) 0.041(3) Uani 1 1 d . . .
C1 C 0.6935(14) 0.6572(12) 0.6762(12) 0.061(4) Uiso 1 1 d . . .
S1 S 0.7922(6) 0.7520(6) 0.7543(4) 0.194(4) Uani 1 1 d . . .
N2 N 0.6179(6) 0.5994(6) 0.3972(5) 0.032(3) Uani 1 1 d G . .
C2 C 0.6044(7) 0.5633(5) 0.2973(6) 0.049(4) Uani 1 1 d G . .
H2A H 0.5475 0.4939 0.2727 0.059 Uiso 1 1 calc R U .
C3 C 0.6743(9) 0.6286(7) 0.2334(5) 0.069(5) Uiso 1 1 d G . .
H3A H 0.6651 0.6039 0.1651 0.083 Uiso 1 1 calc R U .
C4 C 0.7576(8) 0.7302(7) 0.2693(6) 0.070(5) Uiso 1 1 d DG . .
C5 C 0.7711(9) 0.7663(5) 0.3692(7) 0.109(8) Uani 1 1 d G . .
H5A H 0.8281 0.8357 0.3938 0.130 Uiso 1 1 calc R U .
C6 C 0.7013(8) 0.7009(7) 0.4332(5) 0.132(9) Uani 1 1 d G . .
H6A H 0.7105 0.7257 0.5015 0.159 Uiso 1 1 calc R U .
C7 C 0.8322(18) 0.7972(15) 0.1997(12) 0.133(10) Uani 1 1 d D . .
C8 C 0.8801(17) 0.8556(17) 0.1493(14) 0.165(12) Uani 1 1 d D . .
C9 C 0.9496(19) 0.9210(14) 0.0791(15) 0.37(3) Uani 1 1 d D . .
C10 C 1.069(2) 0.994(2) 0.109(2) 0.200(12) Uiso 1 1 d D . .
H10 H 1.1237 0.9939 0.1642 0.240 Uiso 1 1 calc R U .
C11 C 0.901(3) 0.907(3) -0.019(2) 0.280(19) Uiso 1 1 d D . .
H11 H 0.8444 0.8372 -0.0431 0.336 Uiso 1 1 calc R U .
N3 N 0.6076(5) 0.3949(4) 0.5002(4) -0.0010(18) Uiso 1 1 d G . .
C12 C 0.6237(7) 0.3458(6) 0.4121(3) 0.062(4) Uiso 1 1 d G . .
H12 H 0.5895 0.3581 0.3508 0.075 Uiso 1 1 calc R U .
C13 C 0.6899(7) 0.2786(6) 0.4136(4) 0.057(4) Uiso 1 1 d G . .
H13 H 0.7009 0.2450 0.3534 0.068 Uiso 1 1 calc R U .
C14 C 0.7400(6) 0.2606(5) 0.5033(6) 0.020(3) Uiso 1 1 d G . .
C15 C 0.7239(7) 0.3098(6) 0.5914(4) 0.054(4) Uiso 1 1 d G . .
H15 H 0.7581 0.2975 0.6528 0.064 Uiso 1 1 calc R U .
C16 C 0.6577(7) 0.3769(5) 0.5899(3) 0.041(3) Uiso 1 1 d G . .
H16 H 0.6467 0.4105 0.6501 0.049 Uiso 1 1 calc R U .
C17 C 0.8132(9) 0.1886(8) 0.5047(8) 0.023(3) Uani 1 1 d . . .
C18 C 0.8610(10) 0.1367(9) 0.5066(8) 0.028(3) Uiso 1 1 d . . .
C19 C 0.9327(9) 0.0614(8) 0.5031(8) 0.020(3) Uiso 1 1 d . . .
C20 C 1.0047(10) 0.0665(8) 0.4289(8) 0.029(3) Uani 1 1 d . . .
H20 H 1.0079 0.1130 0.3798 0.035 Uiso 1 1 calc R U .
C21 C 0.9250(11) -0.0001(9) 0.5728(9) 0.043(4) Uani 1 1 d . . .
H21 H 0.8738 -0.0005 0.6234 0.052 Uiso 1 1 calc R U .

loop_
_atom_site_aniso_label
_atom_site_aniso_U_11
_atom_site_aniso_U_22
_atom_site_aniso_U_33
_atom_site_aniso_U_23
_atom_site_aniso_U_13
_atom_site_aniso_U_12
Co1 0.0239(14) 0.0320(16) 0.0304(17) 0.0016(11) 0.0100(11) 0.0003(11)
N1 0.037(6) 0.051(7) 0.042(7) 0.013(6) 0.020(6) 0.020(6)
S1 0.140(5) 0.205(7) 0.055(4) -0.045(4) 0.019(3) -0.141(5)
N2 0.013(5) 0.039(7) 0.037(7) 0.003(5) -0.004(5) 0.001(5)
C2 0.050(9) 0.039(9) 0.034(10) -0.011(7) -0.006(7) -0.008(7)
C5 0.107(13) 0.105(14) 0.010(9) -0.006(9) 0.010(9) -0.084(11)
C6 0.090(13) 0.148(19) 0.051(13) -0.019(12) -0.022(11) -0.071(14)
C7 0.106(15) 0.134(19) 0.050(13) -0.023(12) 0.044(11) -0.087(14)
C8 0.079(14) 0.19(2) 0.09(2) -0.039(17) 0.023(13) -0.105(15)
C9 0.33(4) 0.35(4) 0.052(16) -0.08(2) 0.08(2) -0.32(3)
C17 0.019(6) 0.028(7) 0.025(8) 0.002(5) 0.000(5) 0.014(6)
C20 0.040(7) 0.020(7) 0.025(7) 0.006(6) 0.009(6) 0.008(6)
C21 0.049(8) 0.028(8) 0.038(9) 0.011(6) 0.024(7) -0.008(7)

loop_
_atom_type_symbol
_atom_type_description
_atom_type_scat_dispersion_real
_atom_type_scat_dispersion_imag
_atom_type_scat_source
C C 0.0033 0.0016 'International Tables Vol C Tables 4.2.6.8 and 6.1.1.4'
H H 0.0000 0.0000 'International Tables Vol C Tables 4.2.6.8 and 6.1.1.4'
N N 0.0061 0.0033 'International Tables Vol C Tables 4.2.6.8 and 6.1.1.4'
S S 0.1246 0.1234 'International Tables Vol C Tables 4.2.6.8 and 6.1.1.4'
Co Co 0.3494 0.9721 'International Tables Vol C Tables 4.2.6.8 and 6.1.1.4'

loop_
_geom_angle_atom_site_label_1
_geom_angle_atom_site_label_2
_geom_angle_atom_site_label_3
_geom_angle
_geom_angle_site_symmetry_1
_geom_angle_site_symmetry_3
N1 Co1 N1 180.0(5) . 2_666
N1 Co1 N3 89.9(3) . 2_666
N1 Co1 N3 90.1(3) 2_666 2_666
N1 Co1 N3 90.1(3) . .
N1 Co1 N3 89.9(3) 2_666 .
N3 Co1 N3 180.0(3) 2_666 .
N1 Co1 N2 90.9(3) . .
N1 Co1 N2 89.1(3) 2_666 .
N3 Co1 N2 88.6(2) 2_666 .
N3 Co1 N2 91.4(2) . .
N1 Co1 N2 89.1(3) . 2_666
N1 Co1 N2 90.9(3) 2_666 2_666
N3 Co1 N2 91.4(2) 2_666 2_666
N3 Co1 N2 88.6(2) . 2_666
N2 Co1 N2 180.0 . 2_666
C1 N1 Co1 168.6(11) . .
N1 C1 S1 173.8(14) . .
C2 N2 C6 120.0 . .
C2 N2 Co1 120.8(4) . .
C6 N2 Co1 119.1(4) . .
C3 C2 N2 120.0 . .
C2 C3 C4 120.0 . .
C3 C4 C5 120.0 . .
C3 C4 C7 118.7(9) . .
C5 C4 C7 121.3(9) . .
C4 C5 C6 120.0 . .
C5 C6 N2 120.0 . .
C8 C7 C4 171(3) . .
C7 C8 C9 172(3) . .
C11 C9 C10 119(2) . .
C11 C9 C8 120(2) . .
C10 C9 C8 120(2) . .
C9 C10 C11 106(2) . 2_775
C9 C11 C10 129(3) . 2_775
C12 N3 C16 120.0 . .
C12 N3 Co1 120.8(3) . .
C16 N3 Co1 119.2(3) . .
N3 C12 C13 120.0 . .
C14 C13 C12 120.0 . .
C15 C14 C13 120.0 . .
C15 C14 C17 120.1(6) . .
C13 C14 C17 119.9(6) . .
C14 C15 C16 120.0 . .
C15 C16 N3 120.0 . .
C18 C17 C14 177.8(12) . .
C17 C18 C19 176.6(13) . .
C21 C19 C20 124.0(11) . .
C21 C19 C18 118.6(11) . .
C20 C19 C18 117.3(10) . .
C19 C20 C21 117.7(10) . 2_756
C19 C21 C20 118.3(11) . 2_756

loop_
_geom_bond_atom_site_label_1
_geom_bond_atom_site_label_2
_geom_bond_distance
_geom_bond_site_symmetry_2
Co1 N1 2.029(10) .
Co1 N1 2.029(10) 2_666
Co1 N3 2.212(4) 2_666
Co1 N3 2.212(4) .
Co1 N2 2.228(6) .
Co1 N2 2.228(6) 2_666
N1 C1 1.188(16) .
C1 S1 1.621(17) .
N2 C2 1.3900 .
N2 C6 1.3900 .
C2 C3 1.3900 .
C3 C4 1.3900 .
C4 C5 1.3900 .
C4 C7 1.480(13) .
C5 C6 1.3900 .
C7 C8 1.116(16) .
C8 C9 1.452(16) .
C9 C11 1.378(19) .
C9 C10 1.390(17) .
C10 C11 1.85(4) 2_775
C11 C10 1.85(4) 2_775
N3 C12 1.3900 .
N3 C16 1.3900 .
C12 C13 1.3900 .
C13 C14 1.3900 .
C14 C15 1.3900 .
C14 C17 1.511(11) .
C15 C16 1.3900 .
C17 C18 1.044(13) .
C18 C19 1.536(16) .
C19 C21 1.302(15) .
C19 C20 1.359(14) .
C20 C21 1.419(15) 2_756
C21 C20 1.419(15) 2_756

loop_
_platon_squeeze_void_nr
_platon_squeeze_void_average_x
_platon_squeeze_void_average_y
_platon_squeeze_void_average_z
_platon_squeeze_void_volume
_platon_squeeze_void_count_electrons
_platon_squeeze_void_content
1 -0.186 0.290 0.045 1279 617 ' '
